data_7041143
loop_
_publ_author_name
'Cametti, Massimo'
'Mart\'i-Rujas, Javier'

_publ_section_title
;
 Selective adsorption of chlorinated volatile organic compound vapours by
 microcrystalline 1D coordination polymers.
;
_journal_issue 47
_journal_name_full 'Dalton transactions (Cambridge, England : 2003)'
_journal_page_first 18832
_journal_page_last 18837
_journal_paper_doi 10.1039/c6dt03803d
_journal_volume 45
_journal_year 2016
_chemical_formula_sum 'C16.5 H17 I N2.5 Zn0.5'
_chemical_formula_weight 409.91
_space_group_crystal_system orthorhombic
_space_group_IT_number 52
_space_group_name_Hall '-P 2a 2bc'
_space_group_name_H-M_alt 'P n n a'
_symmetry_space_group_name_Hall '-P 2a 2bc'
_symmetry_space_group_name_H-M 'P n n a'
_atom_sites_solution_hydrogens geom
_audit_creation_method SHELXL-2014/7
_audit_update_record
;
2016-10-24 deposited with the CCDC.
2016-11-07 downloaded from the CCDC.
;
_cell_angle_alpha 90
_cell_angle_beta 90
_cell_angle_gamma 90
_cell_formula_units_Z 8
_cell_length_a 14.9803(14)
_cell_length_b 22.7330(19)
_cell_length_c 10.0998(8)
_cell_measurement_reflns_used 3204
_cell_measurement_temperature 100(2)
_cell_measurement_theta_max 65.06
_cell_measurement_theta_min 3.89
_cell_volume 3439.5(5)
_computing_cell_refinement 'Bruker SAINT'
_computing_data_collection 'Bruker APEX2'
_computing_data_reduction 'Bruker SAINT'
_computing_molecular_graphics 'Bruker SHELXTL'
_computing_publication_material 'Bruker SHELXTL'
_computing_structure_refinement 'SHELXL-2014/7 (Sheldrick, 2014)'
_computing_structure_solution 'SHELXS-97 (Sheldrick, 2008)'
_diffrn_ambient_temperature 100(2)
_diffrn_measured_fraction_theta_full 0.981
_diffrn_measured_fraction_theta_max 0.981
_diffrn_measurement_device_type 'Bruker APEX-II CCD'
_diffrn_radiation_type CuK\a
_diffrn_radiation_wavelength 1.54178
_diffrn_reflns_av_unetI/netI 0.0853
_diffrn_reflns_Laue_measured_fraction_full 0.981
_diffrn_reflns_Laue_measured_fraction_max 0.981
_diffrn_reflns_number 2940
_diffrn_reflns_point_group_measured_fraction_full 0.981
_diffrn_reflns_point_group_measured_fraction_max 0.981
_diffrn_reflns_theta_full 65.867
_diffrn_reflns_theta_max 65.867
_diffrn_reflns_theta_min 3.889
_diffrn_source 'sealed tube'
_exptl_absorpt_coefficient_mu 15.298
_exptl_absorpt_correction_T_max 0.0172
_exptl_absorpt_correction_T_min 0.0088
_exptl_absorpt_correction_type refdelf
_exptl_absorpt_process_details
'Parkin S,Moezzi B & Hope H,(1995) J. Appl. Cryst. 28, 53-56 Cubic fit to sin(theta)/lambda -24 parameters'
_exptl_crystal_colour colorless
_exptl_crystal_density_diffrn 1.583
_exptl_crystal_description block
_exptl_crystal_F_000 1612
_exptl_crystal_size_max 0.150
_exptl_crystal_size_mid 0.100
_exptl_crystal_size_min 0.100
_refine_diff_density_max 0.695
_refine_diff_density_min -0.998
_refine_diff_density_rms 0.162
_refine_ls_extinction_method none
_refine_ls_goodness_of_fit_ref 1.154
_refine_ls_hydrogen_treatment constr
_refine_ls_matrix_type full
_refine_ls_number_parameters 175
_refine_ls_number_reflns 2940
_refine_ls_number_restraints 2
_refine_ls_restrained_S_all 1.161
_refine_ls_R_factor_all 0.0726
_refine_ls_R_factor_gt 0.0513
_refine_ls_shift/su_max 0.000
_refine_ls_shift/su_mean 0.000
_refine_ls_structure_factor_coef Fsqd
_refine_ls_weighting_details 'w=1/[\s^2^(Fo^2^)+(0.0015P)^2^+17.6972P] where P=(Fo^2^+2Fc^2^)/3'
_refine_ls_weighting_scheme calc
_refine_ls_wR_factor_gt 0.1247
_refine_ls_wR_factor_ref 0.1370
_reflns_Friedel_coverage 0.000
_reflns_number_gt 2285
_reflns_number_total 2940
_reflns_threshold_expression 'I > 2\s(I)'
_cod_data_source_file c6dt03803d2.cif
_cod_data_source_block 3MeCN_100K
_cod_depositor_comments
;
The following automatic conversions were performed:

'_exptl_absorpt_correction_type' value 'REFDELF' changed to 'refdelf'
according to
/usr/data/users/saulius/crontab/automatic-downloads/rss-feeds/RSC/lib/dictionaries/cif_core.dic
dictionary named 'cif_core.dic' version 2.4.2 from 2011-04-26.

Automatic conversion script
Id: cif_fix_values 4268 2015-11-12 08:31:59Z antanas 

 Adding full bibliography for 7041137--7041143.cif.
;
_cod_original_formula_sum 'C16.50 H17 I N2.50 Zn0.50'
_cod_database_code 7041143
_shelx_shelxl_version_number 2014/7
_shelx_space_group_comment
;
The symmetry employed for this shelxl refinement is uniquely defined
by the following loop, which should always be used as a source of
symmetry information in preference to the above space-group names.
They are only intended as comments.
;
_shelx_estimated_absorpt_t_min 0.207
_shelx_estimated_absorpt_t_max 0.310

loop_
_space_group_symop_operation_xyz
'x, y, z'
'-x+1/2, -y, z'
'-x+1/2, y+1/2, -z+1/2'
'x, -y+1/2, -z+1/2'
'-x, -y, -z'
'x-1/2, y, -z'
'x-1/2, -y-1/2, z-1/2'
'-x, y-1/2, z-1/2'

loop_
_atom_site_label
_atom_site_type_symbol
_atom_site_fract_x
_atom_site_fract_y
_atom_site_fract_z
_atom_site_U_iso_or_equiv
_atom_site_adp_type
_atom_site_occupancy
_atom_site_site_symmetry_order
_atom_site_calc_flag
_atom_site_refinement_flags_posn
_atom_site_refinement_flags_adp
_atom_site_refinement_flags_occupancy
C1S C 0.2500 0.5000 0.020(3) 0.200 Uiso 1 2 d DS U P
I1 I 0.10331(4) 0.33964(2) 0.15796(4) 0.0374(2) Uani 1 1 d . . .
Zn2 Zn 0.18494(10) 0.2500 0.2500 0.0327(3) Uani 1 2 d S T P
N1 N 0.2740(4) 0.2235(2) 0.1072(5) 0.0334(14) Uani 1 1 d . . .
C3 C 0.4019(5) 0.1883(3) -0.0761(7) 0.0359(18) Uani 1 1 d . . .
H3 H 0.4466 0.1769 -0.1377 0.043 Uiso 1 1 calc R U .
C5 C 0.2910(5) 0.1657(3) 0.0861(6) 0.0321(17) Uani 1 1 d . . .
H5 H 0.2586 0.1375 0.1359 0.038 Uiso 1 1 calc R U .
C2 C 0.3837(5) 0.2467(3) -0.0554(7) 0.0365(18) Uani 1 1 d . . .
H2 H 0.4144 0.2761 -0.1043 0.044 Uiso 1 1 calc R U .
C1 C 0.3200(5) 0.2626(3) 0.0375(6) 0.0362(18) Uani 1 1 d . . .
H1 H 0.3088 0.3032 0.0519 0.043 Uiso 1 1 calc R U .
C4 C 0.3541(5) 0.1456(3) -0.0055(7) 0.0355(18) Uani 1 1 d . . .
C6 C 0.3688(5) 0.0815(3) -0.0232(7) 0.0337(17) Uani 1 1 d . . .
C9 C 0.3913(5) -0.0395(3) -0.0557(7) 0.0348(18) Uani 1 1 d . . .
C7 C 0.3788(6) 0.0579(4) -0.1486(7) 0.048(2) Uani 1 1 d . . .
H7 H 0.3780 0.0830 -0.2238 0.058 Uiso 1 1 calc R U .
C8 C 0.3900(6) -0.0017(4) -0.1648(7) 0.052(3) Uani 1 1 d . . .
H8 H 0.3969 -0.0174 -0.2513 0.063 Uiso 1 1 calc R U .
C10 C 0.3821(5) -0.0154(3) 0.0700(7) 0.0383(19) Uani 1 1 d . . .
H10 H 0.3836 -0.0403 0.1454 0.046 Uiso 1 1 calc R U .
C11 C 0.3708(5) 0.0443(3) 0.0861(7) 0.0388(19) Uani 1 1 d . . .
H11 H 0.3643 0.0602 0.1726 0.047 Uiso 1 1 calc R U .
C12 C 0.4005(5) -0.1040(3) -0.0691(7) 0.0379(18) Uani 1 1 d . . .
H12 H 0.4020 -0.1274 0.0088 0.045 Uiso 1 1 calc R U .
N2 N 0.4063(4) -0.1289(3) -0.1787(6) 0.0410(17) Uani 1 1 d . . .
C13 C 0.4905(5) -0.2164(3) -0.2487(7) 0.0380(18) Uani 1 1 d . . .
H13A H 0.5449 -0.2021 -0.2030 0.046 Uiso 1 1 calc R U .
H13B H 0.4915 -0.2011 -0.3404 0.046 Uiso 1 1 calc R U .
C14 C 0.4080(5) -0.1933(3) -0.1772(7) 0.0371(19) Uani 1 1 d . . .
H14 H 0.4084 -0.2076 -0.0836 0.044 Uiso 1 1 calc R U .
C15 C 0.3250(5) -0.2163(3) -0.2474(8) 0.0417(19) Uani 1 1 d . . .
H15A H 0.3230 -0.2005 -0.3387 0.050 Uiso 1 1 calc R U .
H15B H 0.2711 -0.2026 -0.2001 0.050 Uiso 1 1 calc R U .
N1S N 0.3813(18) 0.4200(15) 0.031(4) 0.180 Uiso 0.5 1 d D U P
C2S C 0.310(2) 0.4437(14) 0.016(5) 0.200 Uiso 0.5 1 d D U P

loop_
_atom_site_aniso_label
_atom_site_aniso_U_11
_atom_site_aniso_U_22
_atom_site_aniso_U_33
_atom_site_aniso_U_23
_atom_site_aniso_U_13
_atom_site_aniso_U_12
I1 0.0423(4) 0.0378(3) 0.0319(3) -0.00462(18) -0.0024(2) 0.0032(3)
Zn2 0.0375(9) 0.0313(7) 0.0293(6) -0.0067(5) 0.000 0.000
N1 0.039(4) 0.032(3) 0.030(3) -0.002(3) 0.002(3) -0.001(3)
C3 0.038(5) 0.040(4) 0.029(3) 0.000(3) 0.001(3) 0.004(4)
C5 0.039(5) 0.033(4) 0.025(3) -0.001(3) 0.001(3) 0.000(4)
C2 0.039(5) 0.033(4) 0.037(4) 0.006(3) 0.009(3) -0.004(4)
C1 0.045(5) 0.031(4) 0.033(4) -0.001(3) -0.004(3) -0.001(4)
C4 0.046(5) 0.035(4) 0.025(3) -0.005(3) 0.000(3) 0.002(4)
C6 0.030(4) 0.035(4) 0.036(4) -0.004(3) 0.005(3) 0.001(4)
C9 0.034(5) 0.031(4) 0.040(4) -0.005(3) 0.005(3) -0.001(4)
C7 0.074(7) 0.038(4) 0.032(4) -0.003(3) 0.008(4) 0.009(5)
C8 0.079(7) 0.048(5) 0.030(4) -0.009(3) 0.009(4) 0.006(5)
C10 0.048(5) 0.033(4) 0.034(4) 0.001(3) 0.006(3) -0.007(4)
C11 0.047(5) 0.041(4) 0.029(4) -0.004(3) 0.003(3) -0.003(4)
C12 0.040(5) 0.038(4) 0.036(4) 0.001(3) 0.003(3) -0.002(4)
N2 0.047(5) 0.041(4) 0.036(3) -0.006(3) 0.004(3) 0.003(4)
C13 0.041(5) 0.040(4) 0.033(4) -0.002(3) -0.004(3) -0.011(4)
C14 0.043(5) 0.035(4) 0.033(4) -0.004(3) 0.001(3) 0.007(4)
C15 0.043(5) 0.043(5) 0.040(4) -0.008(4) -0.003(4) 0.004(4)

loop_
_atom_type_symbol
_atom_type_description
_atom_type_scat_dispersion_real
_atom_type_scat_dispersion_imag
_atom_type_scat_source
C C 0.0181 0.0091 'International Tables Vol C Tables 4.2.6.8 and 6.1.1.4'
H H 0.0000 0.0000 'International Tables Vol C Tables 4.2.6.8 and 6.1.1.4'
N N 0.0311 0.0180 'International Tables Vol C Tables 4.2.6.8 and 6.1.1.4'
Zn Zn -1.5491 0.6778 'International Tables Vol C Tables 4.2.6.8 and 6.1.1.4'
I I -0.3257 6.8362 'International Tables Vol C Tables 4.2.6.8 and 6.1.1.4'

loop_
_geom_angle_atom_site_label_1
_geom_angle_atom_site_label_2
_geom_angle_atom_site_label_3
_geom_angle
_geom_angle_site_symmetry_1
_geom_angle_site_symmetry_3
C2S C1S C2S 177(5) 2_565 .
N1 Zn2 N1 99.1(3) . 4
N1 Zn2 I1 109.40(16) . 4
N1 Zn2 I1 106.84(16) 4 4
N1 Zn2 I1 106.84(16) . .
N1 Zn2 I1 109.40(16) 4 .
I1 Zn2 I1 122.74(6) 4 .
C1 N1 C5 117.9(6) . .
C1 N1 Zn2 120.8(5) . .
C5 N1 Zn2 121.2(5) . .
C2 C3 C4 119.4(7) . .
N1 C5 C4 123.3(7) . .
C3 C2 C1 119.5(7) . .
N1 C1 C2 122.8(7) . .
C5 C4 C3 117.0(7) . .
C5 C4 C6 120.1(7) . .
C3 C4 C6 122.9(7) . .
C7 C6 C11 119.3(7) . .
C7 C6 C4 120.4(7) . .
C11 C6 C4 120.2(6) . .
C10 C9 C8 118.5(7) . .
C10 C9 C12 119.0(7) . .
C8 C9 C12 122.5(7) . .
C8 C7 C6 120.2(7) . .
C7 C8 C9 120.9(7) . .
C11 C10 C9 120.6(7) . .
C10 C11 C6 120.5(7) . .
N2 C12 C9 122.6(7) . .
C12 N2 C14 116.5(6) . .
C14 C13 C13 110.6(5) . 4_544
N2 C14 C13 110.7(6) . .
N2 C14 C15 108.9(6) . .
C13 C14 C15 108.9(6) . .
C14 C15 C15 111.0(5) . 4_544
N1S C2S C1S 151(4) . .

loop_
_geom_bond_atom_site_label_1
_geom_bond_atom_site_label_2
_geom_bond_distance
_geom_bond_site_symmetry_2
C1S C2S 1.567(18) 2_565
C1S C2S 1.567(18) .
I1 Zn2 2.5518(8) .
Zn2 N1 2.055(6) .
Zn2 N1 2.055(6) 4
Zn2 I1 2.5518(8) 4
N1 C1 1.327(9) .
N1 C5 1.353(8) .
C3 C2 1.371(10) .
C3 C4 1.402(11) .
C5 C4 1.400(10) .
C2 C1 1.385(10) .
C4 C6 1.485(10) .
C6 C7 1.383(10) .
C6 C11 1.391(10) .
C9 C10 1.389(10) .
C9 C8 1.397(11) .
C9 C12 1.481(10) .
C7 C8 1.376(11) .
C10 C11 1.377(10) .
C12 N2 1.246(9) .
N2 C14 1.465(10) .
C13 C14 1.524(10) .
C13 C13 1.530(13) 4_544
C14 C15 1.524(10) .
C15 C15 1.531(14) 4_544
N1S C2S 1.203(18) .
